data_7712341
loop_
_publ_author_name
'Cai, Jiamin'
'Zhang, Jie'
'Zhou, Xigeng'

_publ_section_title
;
 Selective Si&#x2212;C(sp3) Bond Cleavage of Silyl&#x2212;Bridged Amido
 Alkyl Ligand in an Yttrium Complex
;
_journal_name_full 'Dalton Transactions'
_journal_paper_doi 10.1039/D3DT00149K
_journal_year 2023
_chemical_formula_moiety 'C39 H60 B N8 O Si3 Y'
_chemical_formula_sum 'C39 H60 B N8 O Si3 Y'
_chemical_formula_weight 840.94
_space_group_crystal_system triclinic
_space_group_IT_number 2
_space_group_name_Hall '-P 1'
_space_group_name_H-M_alt 'P -1'
_atom_sites_solution_hydrogens mixed
_atom_sites_solution_primary dual
_audit_creation_date 2022-02-16
_audit_creation_method
;
Olex2 1.3
(compiled 2020.11.12 svn.r5f609507 for OlexSys, GUI svn.r6408)
;
_audit_update_record
;
2022-09-26 deposited with the CCDC.	2023-02-20 downloaded from the CCDC.
;
_cell_angle_alpha 100.208(2)
_cell_angle_beta 90.122(2)
_cell_angle_gamma 95.118(2)
_cell_formula_units_Z 2
_cell_length_a 9.8288(6)
_cell_length_b 10.6314(6)
_cell_length_c 21.1115(12)
_cell_measurement_reflns_used 9932
_cell_measurement_temperature 172.99
_cell_volume 2162.1(2)
_computing_cell_refinement 'SAINT V8.38A (Bruker, 2018)'
_computing_data_reduction 'SAINT V8.38A (Bruker, 2018)'
_computing_molecular_graphics 'Olex2 1.3 (Dolomanov et al., 2009)'
_computing_publication_material 'Olex2 1.3 (Dolomanov et al., 2009)'
_computing_structure_refinement 'SHELXL 2018/3 (Sheldrick, 2015)'
_computing_structure_solution 'SHELXT 2018/2 (Sheldrick, 2018)'
_diffrn_ambient_temperature 172.99
_diffrn_detector 'Bruker APEX2 area detector'
_diffrn_detector_area_resol_mean 7.9
_diffrn_detector_type 'CCD area detector'
_diffrn_measured_fraction_theta_full 0.995
_diffrn_measured_fraction_theta_max 0.981
_diffrn_measurement_device 'three-circle diffractometer'
_diffrn_measurement_device_type 'Bruker SMART APEX2 area detector'
_diffrn_measurement_method '\w and \f scans'
_diffrn_radiation_monochromator 'mirror optics'
_diffrn_radiation_probe x-ray
_diffrn_radiation_type GaK\a
_diffrn_radiation_wavelength 1.34138
_diffrn_reflns_av_R_equivalents 0.0593
_diffrn_reflns_av_unetI/netI 0.0540
_diffrn_reflns_Laue_measured_fraction_full 0.995
_diffrn_reflns_Laue_measured_fraction_max 0.981
_diffrn_reflns_limit_h_max 12
_diffrn_reflns_limit_h_min -12
_diffrn_reflns_limit_k_max 13
_diffrn_reflns_limit_k_min -13
_diffrn_reflns_limit_l_max 25
_diffrn_reflns_limit_l_min -26
_diffrn_reflns_number 30186
_diffrn_reflns_point_group_measured_fraction_full 0.995
_diffrn_reflns_point_group_measured_fraction_max 0.981
_diffrn_reflns_theta_full 53.594
_diffrn_reflns_theta_max 56.367
_diffrn_reflns_theta_min 3.691
_diffrn_source 'microfocus sealed X-ray tube'
_diffrn_source_current 2.86
_diffrn_source_power 0.199914
_diffrn_source_type 'Incoatec I\ms'
_diffrn_source_voltage 69.9
_diffrn_standards_number 0
_exptl_absorpt_coefficient_mu 1.993
_exptl_absorpt_correction_T_max 0.7510
_exptl_absorpt_correction_T_min 0.4838
_exptl_crystal_colour colourless
_exptl_crystal_colour_primary colourless
_exptl_crystal_density_diffrn 1.292
_exptl_crystal_description rod
_exptl_crystal_F_000 888
_exptl_crystal_size_max 0.18
_exptl_crystal_size_mid 0.07
_exptl_crystal_size_min 0.06
_refine_diff_density_max 2.320
_refine_diff_density_min -1.383
_refine_diff_density_rms 0.205
_refine_ls_extinction_coef 0.0048(5)
_refine_ls_extinction_expression Fc^*^=kFc[1+0.001xFc^2^\l^3^/sin(2\q)]^-1/4^
_refine_ls_extinction_method 'SHELXL-2018/3 (Sheldrick 2018)'
_refine_ls_goodness_of_fit_ref 1.087
_refine_ls_hydrogen_treatment mixed
_refine_ls_matrix_type full
_refine_ls_number_parameters 496
_refine_ls_number_reflns 8489
_refine_ls_number_restraints 0
_refine_ls_restrained_S_all 1.087
_refine_ls_R_factor_all 0.0632
_refine_ls_R_factor_gt 0.0570
_refine_ls_shift/su_max 0.001
_refine_ls_shift/su_mean 0.000
_refine_ls_structure_factor_coef Fsqd
_refine_ls_weighting_details 'w=1/[\s^2^(Fo^2^)+(0.1221P)^2^+2.3351P] where P=(Fo^2^+2Fc^2^)/3'
_refine_ls_weighting_scheme calc
_refine_ls_wR_factor_gt 0.1785
_refine_ls_wR_factor_ref 0.1852
_reflns_Friedel_coverage 0.000
_reflns_number_gt 7562
_reflns_number_total 8489
_reflns_threshold_expression 'I > 2\s(I)'
_cod_data_source_file d3dt00149k2.cif
_cod_data_source_block ga_210430c
_cod_database_code 7712341
_shelx_shelxl_version_number 2018/3
_shelx_space_group_comment
;
The symmetry employed for this shelxl refinement is uniquely defined
by the following loop, which should always be used as a source of
symmetry information in preference to the above space-group names.
They are only intended as comments.
;
_shelx_estimated_absorpt_t_max 0.890
_shelx_estimated_absorpt_t_min 0.715
_olex2_refinement_description
;
1. Fixed Uiso
 At 1.2 times of:
  All B(H) groups, All C(H) groups, All C(H,H) groups, All Si(H,H) groups
 At 1.5 times of:
  All C(H,H,H) groups
2.a Ternary CH refined with riding coordinates:
 C21(H21), B1(H1)
2.b Secondary CH2 refined with riding coordinates:
 C23(H23A,H23B), C00Y(H00A,H00B), C014(H01A,H01B), C018(H01C,H01D), C01H(H01E,
 H01F)
2.c Aromatic/amide H refined with riding coordinates:
 C3(H3), C13(H13), C8(H8), C26(H26), C27(H27), C25(H25), C29(H29), C31(H31),
 C28(H28), C35(H35), C33(H33), C34(H34), C32(H32)
2.d Idealised Me refined as rotating group:
 C20(H20A,H20B,H20C), C1(H1A,H1B,H1C), C6(H6A,H6B,H6C), C11(H11A,H11B,H11C),
 C16(H16A,H16B,H16C), C19(H19A,H19B,H19C), C10(H10A,H10B,H10C), C5(H5A,H5B,H5C),
  C18(H18A,H18B,H18C), C15(H15A,H15B,H15C), C17(H17A,H17B,H17C)
;
_olex2_submission_special_instructions 'No special instructions were received'

loop_
_space_group_symop_operation_xyz
'x, y, z'
'-x, -y, -z'

loop_
_atom_site_label
_atom_site_type_symbol
_atom_site_fract_x
_atom_site_fract_y
_atom_site_fract_z
_atom_site_U_iso_or_equiv
_atom_site_adp_type
_atom_site_occupancy
_atom_site_site_symmetry_order
_atom_site_calc_flag
_atom_site_refinement_flags_posn
_atom_site_refinement_flags_adp
_atom_site_refinement_flags_occupancy
_atom_site_disorder_assembly
_atom_site_disorder_group
Y1 Y 0.65937(3) 0.55885(3) 0.76169(2) 0.02169(15) Uani 1 1 d . . . . .
Si2 Si 0.50365(11) 0.29701(9) 0.71814(5) 0.0268(2) Uani 1 1 d . . . . .
Si1 Si 0.54917(11) 0.31772(10) 0.86167(5) 0.0302(3) Uani 1 1 d . . . . .
Si3 Si 0.94245(13) 0.49164(12) 0.65137(7) 0.0415(3) Uani 1 1 d . . . . .
H3A H 0.968(5) 0.587(5) 0.616(3) 0.050 Uiso 1 1 d . U . . .
H3B H 1.023(6) 0.544(5) 0.708(3) 0.050 Uiso 1 1 d . U . . .
O1 O 0.4786(3) 0.6884(2) 0.73741(14) 0.0329(6) Uani 1 1 d . . . . .
N6 N 0.9124(3) 0.6499(3) 0.87251(15) 0.0255(6) Uani 1 1 d . . . . .
N5 N 0.8697(3) 0.5493(3) 0.82401(15) 0.0269(6) Uani 1 1 d . . . . .
N4 N 0.7133(3) 0.7826(3) 0.89818(14) 0.0246(6) Uani 1 1 d . . . . .
N2 N 0.8757(3) 0.8278(3) 0.81032(15) 0.0256(6) Uani 1 1 d . . . . .
N3 N 0.6142(3) 0.6962(3) 0.86552(14) 0.0261(6) Uani 1 1 d . . . . .
N7 N 0.5641(3) 0.3772(3) 0.79146(14) 0.0246(6) Uani 1 1 d . . . . .
N8 N 0.7763(3) 0.4641(3) 0.67179(16) 0.0308(7) Uani 1 1 d . . . . .
N1 N 0.8002(3) 0.7667(3) 0.75755(15) 0.0263(6) Uani 1 1 d . . . . .
C12 C 1.0021(4) 0.6111(4) 0.91191(19) 0.0307(8) Uani 1 1 d . . . . .
C7 C 0.6596(4) 0.8504(4) 0.95092(18) 0.0293(8) Uani 1 1 d . . . . .
C20 C 0.5859(5) 0.1450(4) 0.6873(2) 0.0426(10) Uani 1 1 d . . . . .
H20A H 0.685041 0.160512 0.694257 0.064 Uiso 1 1 calc R U . . .
H20B H 0.565457 0.118003 0.641189 0.064 Uiso 1 1 calc R U . . .
H20C H 0.549974 0.077310 0.710439 0.064 Uiso 1 1 calc R U . . .
C21 C 0.5382(4) 0.4062(4) 0.65839(18) 0.0286(8) Uani 1 1 d . . . . .
H21 H 0.455921 0.438074 0.640709 0.034 Uiso 1 1 calc R U . . .
C1 C 1.0456(5) 1.0193(4) 0.8435(2) 0.0410(10) Uani 1 1 d . . . . .
H1A H 1.095549 1.083078 0.821868 0.062 Uiso 1 1 calc R U . . .
H1B H 1.110619 0.969405 0.861246 0.062 Uiso 1 1 calc R U . . .
H1C H 0.992095 1.063075 0.878418 0.062 Uiso 1 1 calc R U . . .
C6 C 0.7426(5) 0.9516(4) 0.9972(2) 0.0434(11) Uani 1 1 d . . . . .
H6A H 0.821244 0.914736 1.012933 0.065 Uiso 1 1 calc R U . . .
H6B H 0.685993 0.983843 1.033648 0.065 Uiso 1 1 calc R U . . .
H6C H 0.774726 1.022407 0.975387 0.065 Uiso 1 1 calc R U . . .
C3 C 0.9240(4) 0.9378(4) 0.7328(2) 0.0328(8) Uani 1 1 d . . . . .
H3 H 0.961912 1.000064 0.709051 0.039 Uiso 1 1 calc R U . . .
C9 C 0.4991(4) 0.7121(4) 0.89843(18) 0.0296(8) Uani 1 1 d . . . . .
C13 C 1.0208(4) 0.4849(4) 0.8876(2) 0.0339(9) Uani 1 1 d . . . . .
H13 H 1.078925 0.432254 0.904959 0.041 Uiso 1 1 calc R U . . .
C2 C 0.9520(4) 0.9316(4) 0.7962(2) 0.0305(8) Uani 1 1 d . . . . .
C8 C 0.5240(4) 0.8085(4) 0.95228(19) 0.0328(8) Uani 1 1 d . . . . .
H8 H 0.459828 0.838911 0.983608 0.039 Uiso 1 1 calc R U . . .
C11 C 1.0630(5) 0.6966(5) 0.9711(2) 0.0430(10) Uani 1 1 d . . . . .
H11A H 1.116338 0.770695 0.958929 0.065 Uiso 1 1 calc R U . . .
H11B H 1.122829 0.648681 0.993289 0.065 Uiso 1 1 calc R U . . .
H11C H 0.989823 0.726258 0.999871 0.065 Uiso 1 1 calc R U . . .
C4 C 0.8289(4) 0.8343(4) 0.71088(18) 0.0297(8) Uani 1 1 d . . . . .
C16 C 0.6331(4) 0.4300(4) 0.9320(2) 0.0357(9) Uani 1 1 d . . . . .
H16A H 0.728762 0.452103 0.922267 0.054 Uiso 1 1 calc R U . . .
H16B H 0.628934 0.388533 0.969974 0.054 Uiso 1 1 calc R U . . .
H16C H 0.585501 0.508309 0.940685 0.054 Uiso 1 1 calc R U . . .
B1 B 0.8629(4) 0.7849(4) 0.8764(2) 0.0252(8) Uani 1 1 d . . . . .
H1 H 0.920801 0.847063 0.908779 0.030 Uiso 1 1 calc R U . . .
C24 C 0.6770(5) 0.3455(4) 0.51576(19) 0.0351(9) Uani 1 1 d . . . . .
C14 C 0.9384(4) 0.4500(4) 0.8332(2) 0.0320(8) Uani 1 1 d . . . . .
C22 C 0.6608(4) 0.4439(3) 0.63374(18) 0.0311(8) Uani 1 1 d . . . . .
C23 C 0.6670(5) 0.4680(4) 0.5644(2) 0.0408(10) Uani 1 1 d . . . . .
H23A H 0.584077 0.507974 0.554576 0.049 Uiso 1 1 calc R U . . .
H23B H 0.747208 0.529064 0.560213 0.049 Uiso 1 1 calc R U . . .
C19 C 0.3140(5) 0.2529(5) 0.7137(2) 0.0440(10) Uani 1 1 d . . . . .
H19A H 0.291278 0.184169 0.738388 0.066 Uiso 1 1 calc R U . . .
H19B H 0.285108 0.223265 0.668711 0.066 Uiso 1 1 calc R U . . .
H19C H 0.266823 0.328157 0.731819 0.066 Uiso 1 1 calc R U . . .
C00Y C 0.2520(5) 0.7463(5) 0.7348(3) 0.0494(12) Uani 1 1 d . . . . .
H00A H 0.194112 0.712536 0.767391 0.059 Uiso 1 1 calc R U . . .
H00B H 0.192315 0.768543 0.701360 0.059 Uiso 1 1 calc R U . . .
C26 C 0.5743(7) 0.1413(6) 0.4591(3) 0.0661(16) Uani 1 1 d . . . . .
H26 H 0.497575 0.079282 0.451547 0.079 Uiso 1 1 calc R U . . .
C30 C 1.0182(5) 0.3459(4) 0.6075(2) 0.0377(9) Uani 1 1 d . . . . .
C27 C 0.6912(7) 0.1208(5) 0.4251(2) 0.0583(14) Uani 1 1 d . . . . .
H27 H 0.695566 0.045490 0.393640 0.070 Uiso 1 1 calc R U . . .
C10 C 0.3692(4) 0.6312(4) 0.8785(2) 0.0374(9) Uani 1 1 d . . . . .
H10A H 0.334937 0.591365 0.914560 0.056 Uiso 1 1 calc R U . . .
H10B H 0.385905 0.564118 0.841876 0.056 Uiso 1 1 calc R U . . .
H10C H 0.301221 0.684828 0.866107 0.056 Uiso 1 1 calc R U . . .
C25 C 0.5671(6) 0.2524(5) 0.5045(2) 0.0538(13) Uani 1 1 d . . . . .
H25 H 0.485822 0.264823 0.528194 0.065 Uiso 1 1 calc R U . . .
C014 C 0.4865(5) 0.8278(4) 0.7524(3) 0.0468(11) Uani 1 1 d . . . . .
H01A H 0.523518 0.865187 0.715534 0.056 Uiso 1 1 calc R U . . .
H01B H 0.546818 0.860458 0.790464 0.056 Uiso 1 1 calc R U . . .
C5 C 0.7625(5) 0.7986(4) 0.6460(2) 0.0387(10) Uani 1 1 d . . . . .
H5A H 0.718980 0.872017 0.635626 0.058 Uiso 1 1 calc R U . . .
H5B H 0.693331 0.726175 0.645741 0.058 Uiso 1 1 calc R U . . .
H5C H 0.831588 0.773984 0.613824 0.058 Uiso 1 1 calc R U . . .
C29 C 0.7945(5) 0.3212(5) 0.4821(2) 0.0415(10) Uani 1 1 d . . . . .
H29 H 0.872303 0.381872 0.489868 0.050 Uiso 1 1 calc R U . . .
C18 C 0.3660(5) 0.2826(6) 0.8839(3) 0.0527(13) Uani 1 1 d . . . . .
H18A H 0.312063 0.350238 0.874205 0.079 Uiso 1 1 calc R U . . .
H18B H 0.361350 0.279453 0.929923 0.079 Uiso 1 1 calc R U . . .
H18C H 0.329399 0.199676 0.858985 0.079 Uiso 1 1 calc R U . . .
C018 C 0.3478(5) 0.6486(5) 0.7050(3) 0.0464(11) Uani 1 1 d . . . . .
H01C H 0.313920 0.561458 0.711745 0.056 Uiso 1 1 calc R U . . .
H01D H 0.355716 0.647786 0.658237 0.056 Uiso 1 1 calc R U . . .
C31 C 0.9676(6) 0.2214(5) 0.6105(2) 0.0480(11) Uani 1 1 d . . . . .
H31 H 0.890260 0.207403 0.636150 0.058 Uiso 1 1 calc R U . . .
C28 C 0.8016(6) 0.2099(5) 0.4369(2) 0.0539(13) Uani 1 1 d . . . . .
H28 H 0.883632 0.195560 0.414155 0.065 Uiso 1 1 calc R U . . .
C35 C 1.1318(5) 0.3610(5) 0.5694(2) 0.0466(11) Uani 1 1 d . . . . .
H35 H 1.171338 0.444973 0.567389 0.056 Uiso 1 1 calc R U . . .
C15 C 0.9229(5) 0.3244(4) 0.7878(2) 0.0422(10) Uani 1 1 d . . . . .
H15A H 0.995798 0.322170 0.756081 0.063 Uiso 1 1 calc R U . . .
H15B H 0.833944 0.314499 0.765520 0.063 Uiso 1 1 calc R U . . .
H15C H 0.928815 0.254323 0.811878 0.063 Uiso 1 1 calc R U . . .
C17 C 0.6263(7) 0.1610(5) 0.8589(3) 0.0619(16) Uani 1 1 d . . . . .
H17A H 0.584470 0.097398 0.823260 0.093 Uiso 1 1 calc R U . . .
H17B H 0.609619 0.130290 0.899556 0.093 Uiso 1 1 calc R U . . .
H17C H 0.724925 0.173601 0.852414 0.093 Uiso 1 1 calc R U . . .
C33 C 1.1369(7) 0.1359(7) 0.5386(3) 0.0689(19) Uani 1 1 d . . . . .
H33 H 1.177095 0.064555 0.514781 0.083 Uiso 1 1 calc R U . . .
C34 C 1.1880(6) 0.2572(7) 0.5347(2) 0.0589(15) Uani 1 1 d . . . . .
H34 H 1.263249 0.270343 0.507754 0.071 Uiso 1 1 calc R U . . .
C32 C 1.0271(7) 0.1165(6) 0.5769(3) 0.0638(16) Uani 1 1 d . . . . .
H32 H 0.992144 0.031830 0.580377 0.077 Uiso 1 1 calc R U . . .
C01H C 0.3457(5) 0.8624(5) 0.7657(4) 0.0684(18) Uani 1 1 d . . . . .
H01E H 0.328229 0.938538 0.746909 0.082 Uiso 1 1 calc R U . . .
H01F H 0.331035 0.882012 0.812687 0.082 Uiso 1 1 calc R U . . .

loop_
_atom_site_aniso_label
_atom_site_aniso_U_11
_atom_site_aniso_U_22
_atom_site_aniso_U_33
_atom_site_aniso_U_23
_atom_site_aniso_U_13
_atom_site_aniso_U_12
Y1 0.0230(2) 0.0178(2) 0.0225(2) -0.00041(12) 0.00210(13) -0.00019(12)
Si2 0.0296(5) 0.0209(5) 0.0271(5) -0.0001(4) -0.0006(4) -0.0039(4)
Si1 0.0350(6) 0.0280(5) 0.0282(5) 0.0086(4) 0.0012(4) -0.0012(4)
Si3 0.0371(6) 0.0342(6) 0.0501(7) 0.0011(5) 0.0175(5) -0.0008(5)
O1 0.0303(14) 0.0244(13) 0.0421(15) 0.0010(11) -0.0082(12) 0.0019(11)
N6 0.0218(15) 0.0268(15) 0.0273(15) 0.0034(12) 0.0016(12) 0.0017(12)
N5 0.0265(15) 0.0220(15) 0.0309(16) 0.0009(12) 0.0014(13) 0.0017(12)
N4 0.0269(15) 0.0237(15) 0.0212(14) -0.0016(11) 0.0005(12) 0.0020(12)
N2 0.0271(15) 0.0212(14) 0.0269(15) 0.0018(11) 0.0026(12) -0.0018(12)
N3 0.0249(15) 0.0261(15) 0.0246(15) -0.0013(12) 0.0029(12) 0.0001(12)
N7 0.0262(15) 0.0210(14) 0.0253(15) 0.0033(11) 0.0016(12) -0.0023(11)
N8 0.0332(17) 0.0239(15) 0.0321(17) -0.0024(12) 0.0108(14) 0.0002(13)
N1 0.0275(16) 0.0228(15) 0.0268(15) 0.0008(12) 0.0037(12) -0.0007(12)
C12 0.0216(17) 0.038(2) 0.032(2) 0.0076(16) 0.0015(15) 0.0017(15)
C7 0.038(2) 0.0251(18) 0.0248(18) 0.0003(14) 0.0034(16) 0.0085(15)
C20 0.059(3) 0.024(2) 0.041(2) -0.0020(17) 0.001(2) 0.0009(19)
C21 0.032(2) 0.0276(18) 0.0241(17) 0.0002(14) 0.0002(15) 0.0014(15)
C1 0.038(2) 0.031(2) 0.051(3) 0.0070(18) -0.004(2) -0.0114(17)
C6 0.053(3) 0.038(2) 0.034(2) -0.0120(18) -0.001(2) 0.009(2)
C3 0.038(2) 0.0250(19) 0.035(2) 0.0086(15) 0.0076(17) -0.0026(16)
C9 0.0261(19) 0.033(2) 0.0297(19) 0.0058(15) 0.0064(15) 0.0057(15)
C13 0.0242(18) 0.036(2) 0.044(2) 0.0116(17) 0.0021(17) 0.0079(16)
C2 0.0280(19) 0.0213(17) 0.041(2) 0.0042(15) 0.0045(16) -0.0012(14)
C8 0.033(2) 0.034(2) 0.0298(19) 0.0011(15) 0.0103(16) 0.0089(16)
C11 0.040(2) 0.048(3) 0.040(2) 0.0033(19) -0.008(2) 0.008(2)
C4 0.036(2) 0.0254(18) 0.0273(18) 0.0028(14) 0.0061(16) 0.0040(15)
C16 0.037(2) 0.042(2) 0.0297(19) 0.0105(17) 0.0011(17) 0.0014(17)
B1 0.026(2) 0.024(2) 0.0236(19) 0.0009(15) -0.0018(16) -0.0006(15)
C24 0.044(2) 0.037(2) 0.0232(18) 0.0029(15) -0.0003(17) -0.0001(18)
C14 0.0227(18) 0.030(2) 0.044(2) 0.0068(16) 0.0051(16) 0.0048(15)
C22 0.043(2) 0.0190(17) 0.0285(19) -0.0017(14) 0.0049(17) 0.0019(15)
C23 0.061(3) 0.032(2) 0.028(2) 0.0009(16) 0.0089(19) 0.0006(19)
C19 0.038(2) 0.049(3) 0.042(2) 0.009(2) -0.0067(19) -0.0119(19)
C00Y 0.038(2) 0.046(3) 0.062(3) 0.003(2) -0.007(2) 0.010(2)
C26 0.081(4) 0.055(3) 0.050(3) -0.012(2) -0.004(3) -0.022(3)
C30 0.039(2) 0.044(2) 0.030(2) 0.0041(17) 0.0027(17) 0.0078(18)
C27 0.088(4) 0.043(3) 0.040(3) -0.007(2) -0.003(3) 0.014(3)
C10 0.026(2) 0.044(2) 0.041(2) 0.0043(18) 0.0069(17) 0.0004(17)
C25 0.049(3) 0.062(3) 0.041(3) -0.009(2) 0.006(2) -0.011(2)
C014 0.042(3) 0.022(2) 0.075(3) 0.004(2) 0.000(2) 0.0065(17)
C5 0.054(3) 0.032(2) 0.029(2) 0.0040(16) -0.0039(19) -0.0010(18)
C29 0.044(2) 0.048(3) 0.031(2) 0.0046(18) 0.0022(18) 0.002(2)
C18 0.045(3) 0.065(3) 0.050(3) 0.026(2) 0.001(2) -0.017(2)
C018 0.040(2) 0.038(2) 0.059(3) 0.000(2) -0.017(2) 0.0052(19)
C31 0.060(3) 0.042(3) 0.040(2) -0.0013(19) 0.008(2) 0.006(2)
C28 0.061(3) 0.063(3) 0.038(2) 0.001(2) 0.004(2) 0.025(3)
C35 0.039(2) 0.067(3) 0.036(2) 0.012(2) 0.0035(19) 0.014(2)
C15 0.037(2) 0.030(2) 0.059(3) 0.0036(19) 0.000(2) 0.0093(17)
C17 0.104(5) 0.040(3) 0.050(3) 0.020(2) 0.013(3) 0.027(3)
C33 0.092(5) 0.081(5) 0.037(3) -0.005(3) 0.002(3) 0.052(4)
C34 0.046(3) 0.098(5) 0.037(3) 0.010(3) 0.007(2) 0.030(3)
C32 0.096(5) 0.047(3) 0.047(3) -0.004(2) -0.012(3) 0.021(3)
C01H 0.041(3) 0.037(3) 0.120(5) -0.007(3) 0.002(3) 0.011(2)

loop_
_atom_type_symbol
_atom_type_description
_atom_type_scat_dispersion_real
_atom_type_scat_dispersion_imag
_atom_type_scat_source
C C 0.0137 0.0067 'International Tables Vol C Tables 4.2.6.8 and 6.1.1.4'
H H 0.0000 0.0000 'International Tables Vol C Tables 4.2.6.8 and 6.1.1.4'
B B 0.0070 0.0029 'International Tables Vol C Tables 4.2.6.8 and 6.1.1.4'
N N 0.0241 0.0134 'International Tables Vol C Tables 4.2.6.8 and 6.1.1.4'
O O 0.0389 0.0241 'International Tables Vol C Tables 4.2.6.8 and 6.1.1.4'
Si Si 0.2153 0.2529 'International Tables Vol C Tables 4.2.6.8 and 6.1.1.4'
Y Y -0.4654 1.5873 'International Tables Vol C Tables 4.2.6.8 and 6.1.1.4'

loop_
_geom_angle_atom_site_label_1
_geom_angle_atom_site_label_2
_geom_angle_atom_site_label_3
_geom_angle
_geom_angle_site_symmetry_1
_geom_angle_site_symmetry_3
_geom_angle_publ_flag
O1 Y1 Si2 97.17(7) . . ?
O1 Y1 N5 147.20(9) . . ?
O1 Y1 N3 75.00(10) . . ?
O1 Y1 N1 80.35(10) . . ?
O1 Y1 C21 78.91(10) . . ?
O1 Y1 C22 89.85(11) . . ?
N5 Y1 Si2 113.14(7) . . ?
N5 Y1 N3 78.33(10) . . ?
N5 Y1 N1 75.00(10) . . ?
N5 Y1 C21 133.15(11) . . ?
N5 Y1 C22 115.44(11) . . ?
N3 Y1 Si2 121.96(8) . . ?
N3 Y1 N1 76.19(10) . . ?
N3 Y1 C21 143.45(11) . . ?
N3 Y1 C22 164.80(11) . . ?
N7 Y1 Si2 33.61(8) . . ?
N7 Y1 O1 109.38(10) . . ?
N7 Y1 N5 91.06(11) . . ?
N7 Y1 N3 93.98(11) . . ?
N7 Y1 N8 98.18(11) . . ?
N7 Y1 N1 164.21(11) . . ?
N7 Y1 C21 71.06(11) . . ?
N7 Y1 C22 92.24(11) . . ?
N8 Y1 Si2 75.08(8) . . ?
N8 Y1 O1 114.66(11) . . ?
N8 Y1 N5 86.20(11) . . ?
N8 Y1 N3 160.48(12) . . ?
N8 Y1 N1 88.43(11) . . ?
N8 Y1 C21 55.79(12) . . ?
N8 Y1 C22 29.65(12) . . ?
N1 Y1 Si2 160.65(7) . . ?
N1 Y1 C21 123.99(11) . . ?
N1 Y1 C22 100.37(11) . . ?
C21 Y1 Si2 37.51(9) . . ?
C21 Y1 C22 29.09(12) . . ?
C22 Y1 Si2 60.33(8) . . ?
N7 Si2 Y1 47.15(10) . . ?
N7 Si2 C20 114.64(19) . . ?
N7 Si2 C21 107.77(16) . . ?
N7 Si2 C19 114.62(19) . . ?
C20 Si2 Y1 124.58(16) . . ?
C21 Si2 Y1 60.73(12) . . ?
C21 Si2 C20 107.16(19) . . ?
C21 Si2 C19 105.6(2) . . ?
C19 Si2 Y1 128.90(17) . . ?
C19 Si2 C20 106.5(2) . . ?
N7 Si1 C16 112.71(17) . . ?
N7 Si1 C18 112.7(2) . . ?
N7 Si1 C17 113.9(2) . . ?
C16 Si1 C18 106.7(2) . . ?
C16 Si1 C17 105.8(2) . . ?
C18 Si1 C17 104.3(3) . . ?
H3A Si3 H3B 100(3) . . ?
N8 Si3 H3A 115(2) . . ?
N8 Si3 H3B 110(2) . . ?
N8 Si3 C30 114.07(19) . . ?
C30 Si3 H3A 107(2) . . ?
C30 Si3 H3B 109(2) . . ?
C014 O1 Y1 124.7(2) . . ?
C018 O1 Y1 129.7(2) . . ?
C018 O1 C014 105.6(3) . . ?
N5 N6 B1 122.1(3) . . ?
C12 N6 N5 109.7(3) . . ?
C12 N6 B1 128.2(3) . . ?
N6 N5 Y1 119.5(2) . . ?
C14 N5 Y1 131.7(3) . . ?
C14 N5 N6 106.2(3) . . ?
N3 N4 B1 120.9(3) . . ?
C7 N4 N3 109.7(3) . . ?
C7 N4 B1 129.2(3) . . ?
N1 N2 B1 122.3(3) . . ?
C2 N2 N1 110.2(3) . . ?
C2 N2 B1 127.3(3) . . ?
N4 N3 Y1 121.8(2) . . ?
C9 N3 Y1 131.4(3) . . ?
C9 N3 N4 106.6(3) . . ?
Si2 N7 Y1 99.24(14) . . ?
Si2 N7 Si1 124.59(18) . . ?
Si1 N7 Y1 136.16(17) . . ?
Si3 N8 Y1 129.70(18) . . ?
C22 N8 Y1 92.5(2) . . ?
C22 N8 Si3 129.5(3) . . ?
N2 N1 Y1 119.8(2) . . ?
C4 N1 Y1 133.7(3) . . ?
C4 N1 N2 106.3(3) . . ?
N6 C12 C13 107.6(3) . . ?
N6 C12 C11 122.9(4) . . ?
C13 C12 C11 129.5(4) . . ?
N4 C7 C6 122.7(4) . . ?
N4 C7 C8 107.8(3) . . ?
C8 C7 C6 129.4(4) . . ?
Si2 C20 H20A 109.5 . . ?
Si2 C20 H20B 109.5 . . ?
Si2 C20 H20C 109.5 . . ?
H20A C20 H20B 109.5 . . ?
H20A C20 H20C 109.5 . . ?
H20B C20 H20C 109.5 . . ?
Y1 C21 H21 115.8 . . ?
Si2 C21 Y1 81.76(13) . . ?
Si2 C21 H21 115.8 . . ?
C22 C21 Y1 78.6(2) . . ?
C22 C21 Si2 128.4(3) . . ?
C22 C21 H21 115.8 . . ?
H1A C1 H1B 109.5 . . ?
H1A C1 H1C 109.5 . . ?
H1B C1 H1C 109.5 . . ?
C2 C1 H1A 109.5 . . ?
C2 C1 H1B 109.5 . . ?
C2 C1 H1C 109.5 . . ?
C7 C6 H6A 109.5 . . ?
C7 C6 H6B 109.5 . . ?
C7 C6 H6C 109.5 . . ?
H6A C6 H6B 109.5 . . ?
H6A C6 H6C 109.5 . . ?
H6B C6 H6C 109.5 . . ?
C2 C3 H3 127.1 . . ?
C2 C3 C4 105.8(3) . . ?
C4 C3 H3 127.1 . . ?
N3 C9 C8 109.7(3) . . ?
N3 C9 C10 122.1(3) . . ?
C8 C9 C10 128.1(4) . . ?
C12 C13 H13 126.8 . . ?
C12 C13 C14 106.5(3) . . ?
C14 C13 H13 126.8 . . ?
N2 C2 C1 123.7(4) . . ?
N2 C2 C3 107.2(3) . . ?
C3 C2 C1 129.0(4) . . ?
C7 C8 C9 106.1(3) . . ?
C7 C8 H8 126.9 . . ?
C9 C8 H8 126.9 . . ?
C12 C11 H11A 109.5 . . ?
C12 C11 H11B 109.5 . . ?
C12 C11 H11C 109.5 . . ?
H11A C11 H11B 109.5 . . ?
H11A C11 H11C 109.5 . . ?
H11B C11 H11C 109.5 . . ?
N1 C4 C3 110.4(3) . . ?
N1 C4 C5 121.9(4) . . ?
C3 C4 C5 127.7(4) . . ?
Si1 C16 H16A 109.5 . . ?
Si1 C16 H16B 109.5 . . ?
Si1 C16 H16C 109.5 . . ?
H16A C16 H16B 109.5 . . ?
H16A C16 H16C 109.5 . . ?
H16B C16 H16C 109.5 . . ?
N6 B1 N2 110.3(3) . . ?
N6 B1 H1 108.9 . . ?
N4 B1 N6 109.4(3) . . ?
N4 B1 N2 110.3(3) . . ?
N4 B1 H1 108.9 . . ?
N2 B1 H1 108.9 . . ?
C25 C24 C23 120.5(4) . . ?
C29 C24 C23 122.0(4) . . ?
C29 C24 C25 117.5(4) . . ?
N5 C14 C13 109.9(4) . . ?
N5 C14 C15 121.6(4) . . ?
C13 C14 C15 128.4(4) . . ?
N8 C22 Y1 57.84(19) . . ?
N8 C22 C21 119.9(3) . . ?
N8 C22 C23 120.3(4) . . ?
C21 C22 Y1 72.3(2) . . ?
C21 C22 C23 119.7(4) . . ?
C23 C22 Y1 144.8(3) . . ?
C24 C23 C22 112.5(3) . . ?
C24 C23 H23A 109.1 . . ?
C24 C23 H23B 109.1 . . ?
C22 C23 H23A 109.1 . . ?
C22 C23 H23B 109.1 . . ?
H23A C23 H23B 107.8 . . ?
Si2 C19 H19A 109.5 . . ?
Si2 C19 H19B 109.5 . . ?
Si2 C19 H19C 109.5 . . ?
H19A C19 H19B 109.5 . . ?
H19A C19 H19C 109.5 . . ?
H19B C19 H19C 109.5 . . ?
H00A C00Y H00B 108.9 . . ?
C018 C00Y H00A 110.8 . . ?
C018 C00Y H00B 110.8 . . ?
C018 C00Y C01H 104.7(4) . . ?
C01H C00Y H00A 110.8 . . ?
C01H C00Y H00B 110.8 . . ?
C27 C26 H26 119.8 . . ?
C27 C26 C25 120.4(5) . . ?
C25 C26 H26 119.8 . . ?
C31 C30 Si3 123.7(4) . . ?
C31 C30 C35 116.9(4) . . ?
C35 C30 Si3 119.4(4) . . ?
C26 C27 H27 120.3 . . ?
C28 C27 C26 119.3(5) . . ?
C28 C27 H27 120.3 . . ?
C9 C10 H10A 109.5 . . ?
C9 C10 H10B 109.5 . . ?
C9 C10 H10C 109.5 . . ?
H10A C10 H10B 109.5 . . ?
H10A C10 H10C 109.5 . . ?
H10B C10 H10C 109.5 . . ?
C24 C25 C26 120.9(5) . . ?
C24 C25 H25 119.5 . . ?
C26 C25 H25 119.5 . . ?
O1 C014 H01A 110.4 . . ?
O1 C014 H01B 110.4 . . ?
O1 C014 C01H 106.6(4) . . ?
H01A C014 H01B 108.6 . . ?
C01H C014 H01A 110.4 . . ?
C01H C014 H01B 110.4 . . ?
C4 C5 H5A 109.5 . . ?
C4 C5 H5B 109.5 . . ?
C4 C5 H5C 109.5 . . ?
H5A C5 H5B 109.5 . . ?
H5A C5 H5C 109.5 . . ?
H5B C5 H5C 109.5 . . ?
C24 C29 H29 119.3 . . ?
C24 C29 C28 121.4(5) . . ?
C28 C29 H29 119.3 . . ?
Si1 C18 H18A 109.5 . . ?
Si1 C18 H18B 109.5 . . ?
Si1 C18 H18C 109.5 . . ?
H18A C18 H18B 109.5 . . ?
H18A C18 H18C 109.5 . . ?
H18B C18 H18C 109.5 . . ?
O1 C018 C00Y 105.8(4) . . ?
O1 C018 H01C 110.6 . . ?
O1 C018 H01D 110.6 . . ?
C00Y C018 H01C 110.6 . . ?
C00Y C018 H01D 110.6 . . ?
H01C C018 H01D 108.7 . . ?
C30 C31 H31 119.3 . . ?
C30 C31 C32 121.5(5) . . ?
C32 C31 H31 119.3 . . ?
C27 C28 C29 120.4(5) . . ?
C27 C28 H28 119.8 . . ?
C29 C28 H28 119.8 . . ?
C30 C35 H35 119.2 . . ?
C34 C35 C30 121.5(5) . . ?
C34 C35 H35 119.2 . . ?
C14 C15 H15A 109.5 . . ?
C14 C15 H15B 109.5 . . ?
C14 C15 H15C 109.5 . . ?
H15A C15 H15B 109.5 . . ?
H15A C15 H15C 109.5 . . ?
H15B C15 H15C 109.5 . . ?
Si1 C17 H17A 109.5 . . ?
Si1 C17 H17B 109.5 . . ?
Si1 C17 H17C 109.5 . . ?
H17A C17 H17B 109.5 . . ?
H17A C17 H17C 109.5 . . ?
H17B C17 H17C 109.5 . . ?
C34 C33 H33 120.1 . . ?
C34 C33 C32 119.9(5) . . ?
C32 C33 H33 120.1 . . ?
C35 C34 H34 119.7 . . ?
C33 C34 C35 120.6(5) . . ?
C33 C34 H34 119.7 . . ?
C31 C32 H32 120.2 . . ?
C33 C32 C31 119.6(6) . . ?
C33 C32 H32 120.2 . . ?
C00Y C01H H01E 110.6 . . ?
C00Y C01H H01F 110.6 . . ?
C014 C01H C00Y 105.9(4) . . ?
C014 C01H H01E 110.6 . . ?
C014 C01H H01F 110.6 . . ?
H01E C01H H01F 108.7 . . ?

loop_
_geom_bond_atom_site_label_1
_geom_bond_atom_site_label_2
_geom_bond_distance
_geom_bond_site_symmetry_2
_geom_bond_publ_flag
Y1 Si2 3.0435(10) . ?
Y1 O1 2.449(3) . ?
Y1 N5 2.467(3) . ?
Y1 N3 2.474(3) . ?
Y1 N7 2.261(3) . ?
Y1 N8 2.340(3) . ?
Y1 N1 2.516(3) . ?
Y1 C21 2.683(4) . ?
Y1 C22 2.761(4) . ?
Si2 N7 1.707(3) . ?
Si2 C20 1.885(4) . ?
Si2 C21 1.872(4) . ?
Si2 C19 1.879(5) . ?
Si1 N7 1.713(3) . ?
Si1 C16 1.872(4) . ?
Si1 C18 1.883(5) . ?
Si1 C17 1.883(5) . ?
Si3 H3A 1.37(5) . ?
Si3 H3B 1.42(5) . ?
Si3 N8 1.704(4) . ?
Si3 C30 1.874(4) . ?
O1 C014 1.455(5) . ?
O1 C018 1.448(5) . ?
N6 N5 1.378(4) . ?
N6 C12 1.350(5) . ?
N6 B1 1.544(5) . ?
N5 C14 1.345(5) . ?
N4 N3 1.372(4) . ?
N4 C7 1.350(5) . ?
N4 B1 1.541(5) . ?
N2 N1 1.367(4) . ?
N2 C2 1.356(5) . ?
N2 B1 1.545(5) . ?
N3 C9 1.337(5) . ?
N8 C22 1.367(5) . ?
N1 C4 1.336(5) . ?
C12 C13 1.377(6) . ?
C12 C11 1.498(6) . ?
C7 C6 1.498(6) . ?
C7 C8 1.369(6) . ?
C20 H20A 0.9800 . ?
C20 H20B 0.9800 . ?
C20 H20C 0.9800 . ?
C21 H21 1.0000 . ?
C21 C22 1.369(6) . ?
C1 H1A 0.9800 . ?
C1 H1B 0.9800 . ?
C1 H1C 0.9800 . ?
C1 C2 1.491(6) . ?
C6 H6A 0.9800 . ?
C6 H6B 0.9800 . ?
C6 H6C 0.9800 . ?
C3 H3 0.9500 . ?
C3 C2 1.380(6) . ?
C3 C4 1.390(6) . ?
C9 C8 1.394(6) . ?
C9 C10 1.491(6) . ?
C13 H13 0.9500 . ?
C13 C14 1.380(6) . ?
C8 H8 0.9500 . ?
C11 H11A 0.9800 . ?
C11 H11B 0.9800 . ?
C11 H11C 0.9800 . ?
C4 C5 1.488(6) . ?
C16 H16A 0.9800 . ?
C16 H16B 0.9800 . ?
C16 H16C 0.9800 . ?
B1 H1 1.0000 . ?
C24 C23 1.519(6) . ?
C24 C25 1.389(7) . ?
C24 C29 1.377(6) . ?
C14 C15 1.495(6) . ?
C22 C23 1.531(6) . ?
C23 H23A 0.9900 . ?
C23 H23B 0.9900 . ?
C19 H19A 0.9800 . ?
C19 H19B 0.9800 . ?
C19 H19C 0.9800 . ?
C00Y H00A 0.9900 . ?
C00Y H00B 0.9900 . ?
C00Y C018 1.518(7) . ?
C00Y C01H 1.520(7) . ?
C26 H26 0.9500 . ?
C26 C27 1.370(9) . ?
C26 C25 1.391(8) . ?
C30 C31 1.384(7) . ?
C30 C35 1.391(7) . ?
C27 H27 0.9500 . ?
C27 C28 1.366(9) . ?
C10 H10A 0.9800 . ?
C10 H10B 0.9800 . ?
C10 H10C 0.9800 . ?
C25 H25 0.9500 . ?
C014 H01A 0.9900 . ?
C014 H01B 0.9900 . ?
C014 C01H 1.479(7) . ?
C5 H5A 0.9800 . ?
C5 H5B 0.9800 . ?
C5 H5C 0.9800 . ?
C29 H29 0.9500 . ?
C29 C28 1.389(7) . ?
C18 H18A 0.9800 . ?
C18 H18B 0.9800 . ?
C18 H18C 0.9800 . ?
C018 H01C 0.9900 . ?
C018 H01D 0.9900 . ?
C31 H31 0.9500 . ?
C31 C32 1.389(7) . ?
C28 H28 0.9500 . ?
C35 H35 0.9500 . ?
C35 C34 1.372(8) . ?
C15 H15A 0.9800 . ?
C15 H15B 0.9800 . ?
C15 H15C 0.9800 . ?
C17 H17A 0.9800 . ?
C17 H17B 0.9800 . ?
C17 H17C 0.9800 . ?
C33 H33 0.9500 . ?
C33 C34 1.358(10) . ?
C33 C32 1.373(10) . ?
C34 H34 0.9500 . ?
C32 H32 0.9500 . ?
C01H H01E 0.9900 . ?
C01H H01F 0.9900 . ?

loop_
_geom_torsion_atom_site_label_1
_geom_torsion_atom_site_label_2
_geom_torsion_atom_site_label_3
_geom_torsion_atom_site_label_4
_geom_torsion
_geom_torsion_site_symmetry_1
_geom_torsion_site_symmetry_2
_geom_torsion_site_symmetry_3
_geom_torsion_site_symmetry_4
_geom_torsion_publ_flag
Y1 Si2 N7 Si1 -178.8(3) . . . . ?
Y1 Si2 C21 C22 68.3(3) . . . . ?
Y1 O1 C014 C01H -148.2(4) . . . . ?
Y1 O1 C018 C00Y 148.9(3) . . . . ?
Y1 N5 C14 C13 -159.7(3) . . . . ?
Y1 N5 C14 C15 21.3(6) . . . . ?
Y1 N3 C9 C8 -175.3(3) . . . . ?
Y1 N3 C9 C10 6.9(6) . . . . ?
Y1 N8 C22 C21 -39.0(4) . . . . ?
Y1 N8 C22 C23 138.6(3) . . . . ?
Y1 N1 C4 C3 -174.1(3) . . . . ?
Y1 N1 C4 C5 6.7(6) . . . . ?
Y1 C21 C22 N8 34.0(3) . . . . ?
Y1 C21 C22 C23 -143.7(3) . . . . ?
Y1 C22 C23 C24 174.2(4) . . . . ?
Si2 C21 C22 Y1 -69.8(3) . . . . ?
Si2 C21 C22 N8 -35.7(5) . . . . ?
Si2 C21 C22 C23 146.6(3) . . . . ?
Si3 N8 C22 Y1 -149.8(4) . . . . ?
Si3 N8 C22 C21 171.1(3) . . . . ?
Si3 N8 C22 C23 -11.2(5) . . . . ?
Si3 C30 C31 C32 179.7(4) . . . . ?
Si3 C30 C35 C34 -177.8(4) . . . . ?
O1 C014 C01H C00Y -20.4(7) . . . . ?
N6 N5 C14 C13 1.7(4) . . . . ?
N6 N5 C14 C15 -177.3(4) . . . . ?
N6 C12 C13 C14 -0.6(5) . . . . ?
N5 N6 C12 C13 1.7(4) . . . . ?
N5 N6 C12 C11 -177.3(4) . . . . ?
N5 N6 B1 N4 73.4(4) . . . . ?
N5 N6 B1 N2 -48.2(4) . . . . ?
N4 N3 C9 C8 -0.1(4) . . . . ?
N4 N3 C9 C10 -177.9(4) . . . . ?
N4 C7 C8 C9 0.5(4) . . . . ?
N2 N1 C4 C3 0.8(4) . . . . ?
N2 N1 C4 C5 -178.4(4) . . . . ?
N3 N4 C7 C6 179.2(4) . . . . ?
N3 N4 C7 C8 -0.6(4) . . . . ?
N3 N4 B1 N6 -54.8(4) . . . . ?
N3 N4 B1 N2 66.8(4) . . . . ?
N3 C9 C8 C7 -0.2(5) . . . . ?
N7 Si2 C21 Y1 3.33(16) . . . . ?
N7 Si2 C21 C22 71.7(4) . . . . ?
N8 Si3 C30 C31 -22.0(5) . . . . ?
N8 Si3 C30 C35 157.9(3) . . . . ?
N8 C22 C23 C24 98.2(5) . . . . ?
N1 N2 C2 C1 179.8(4) . . . . ?
N1 N2 C2 C3 0.4(4) . . . . ?
N1 N2 B1 N6 65.4(4) . . . . ?
N1 N2 B1 N4 -55.6(4) . . . . ?
C12 N6 N5 Y1 162.0(2) . . . . ?
C12 N6 N5 C14 -2.1(4) . . . . ?
C12 N6 B1 N4 -108.5(4) . . . . ?
C12 N6 B1 N2 130.0(4) . . . . ?
C12 C13 C14 N5 -0.7(5) . . . . ?
C12 C13 C14 C15 178.3(4) . . . . ?
C7 N4 N3 Y1 176.1(2) . . . . ?
C7 N4 N3 C9 0.4(4) . . . . ?
C7 N4 B1 N6 119.5(4) . . . . ?
C7 N4 B1 N2 -119.0(4) . . . . ?
C20 Si2 N7 Y1 115.23(19) . . . . ?
C20 Si2 N7 Si1 -63.5(3) . . . . ?
C20 Si2 C21 Y1 -120.52(17) . . . . ?
C20 Si2 C21 C22 -52.2(4) . . . . ?
C21 Si2 N7 Y1 -3.96(19) . . . . ?
C21 Si2 N7 Si1 177.3(2) . . . . ?
C21 C22 C23 C24 -84.2(5) . . . . ?
C6 C7 C8 C9 -179.3(4) . . . . ?
C2 N2 N1 Y1 175.0(2) . . . . ?
C2 N2 N1 C4 -0.8(4) . . . . ?
C2 N2 B1 N6 -119.3(4) . . . . ?
C2 N2 B1 N4 119.7(4) . . . . ?
C2 C3 C4 N1 -0.6(5) . . . . ?
C2 C3 C4 C5 178.6(4) . . . . ?
C11 C12 C13 C14 178.3(4) . . . . ?
C4 C3 C2 N2 0.1(4) . . . . ?
C4 C3 C2 C1 -179.2(4) . . . . ?
C16 Si1 N7 Y1 -0.3(3) . . . . ?
C16 Si1 N7 Si2 177.9(2) . . . . ?
B1 N6 N5 Y1 -19.6(4) . . . . ?
B1 N6 N5 C14 176.3(3) . . . . ?
B1 N6 C12 C13 -176.6(4) . . . . ?
B1 N6 C12 C11 4.4(6) . . . . ?
B1 N4 N3 Y1 -8.6(4) . . . . ?
B1 N4 N3 C9 175.7(3) . . . . ?
B1 N4 C7 C6 4.5(6) . . . . ?
B1 N4 C7 C8 -175.3(3) . . . . ?
B1 N2 N1 Y1 -9.0(4) . . . . ?
B1 N2 N1 C4 175.3(3) . . . . ?
B1 N2 C2 C1 4.0(6) . . . . ?
B1 N2 C2 C3 -175.3(3) . . . . ?
C24 C29 C28 C27 -0.3(8) . . . . ?
C23 C24 C25 C26 178.6(5) . . . . ?
C23 C24 C29 C28 -178.9(4) . . . . ?
C19 Si2 N7 Y1 -121.14(19) . . . . ?
C19 Si2 N7 Si1 60.1(3) . . . . ?
C19 Si2 C21 Y1 126.24(18) . . . . ?
C19 Si2 C21 C22 -165.4(4) . . . . ?
C26 C27 C28 C29 -1.2(8) . . . . ?
C30 Si3 N8 Y1 146.7(2) . . . . ?
C30 Si3 N8 C22 -74.0(4) . . . . ?
C30 C31 C32 C33 -1.5(8) . . . . ?
C30 C35 C34 C33 -2.5(8) . . . . ?
C27 C26 C25 C24 1.0(10) . . . . ?
C10 C9 C8 C7 177.4(4) . . . . ?
C25 C24 C23 C22 69.1(6) . . . . ?
C25 C24 C29 C28 2.1(7) . . . . ?
C25 C26 C27 C28 0.9(9) . . . . ?
C014 O1 C018 C00Y -32.8(5) . . . . ?
C29 C24 C23 C22 -109.9(5) . . . . ?
C29 C24 C25 C26 -2.4(8) . . . . ?
C18 Si1 N7 Y1 120.5(3) . . . . ?
C18 Si1 N7 Si2 -61.2(3) . . . . ?
C018 O1 C014 C01H 33.4(6) . . . . ?
C018 C00Y C01H C014 0.4(7) . . . . ?
C31 C30 C35 C34 2.2(7) . . . . ?
C35 C30 C31 C32 -0.2(7) . . . . ?
C17 Si1 N7 Y1 -120.9(3) . . . . ?
C17 Si1 N7 Si2 57.4(3) . . . . ?
C34 C33 C32 C31 1.2(9) . . . . ?
C32 C33 C34 C35 0.8(9) . . . . ?
C01H C00Y C018 O1 19.7(6) . . . . ?
